data_4060519
loop_
_publ_author_name
'Liddle, Stephen T.'
'Arnold, Polly L.'

_publ_section_title
;
Synthesis of Heteroleptic Cerium(III) Anionic Amido-Tethered N-Heterocyclic 
Carbene Complexes
;
_journal_issue 11
_journal_name_full Organometallics
_journal_page_first 2597
_journal_page_last 2605
_journal_paper_doi 10.1021/om050061b
_journal_volume 24
_journal_year 2005
_chemical_formula_moiety 'C15 H30 I N3 O0.50'
_chemical_formula_sum 'C15 H30 I N3 O0.5'
_chemical_formula_weight 387.32
_space_group_IT_number 14
_symmetry_cell_setting monoclinic
_symmetry_space_group_name_Hall '-P 2ybc'
_symmetry_space_group_name_H-M 'P 1 21/c 1'
_atom_sites_solution_hydrogens geom
_atom_sites_solution_primary heavy
_atom_sites_solution_secondary difmap
_audit_creation_method 'enCIFer editing of SHELXL97 CIF output'
_cell_angle_alpha 90.00
_cell_angle_beta 115.851(2)
_cell_angle_gamma 90.00
_cell_formula_units_Z 8
_cell_length_a 22.939(2)
_cell_length_b 7.6231(8)
_cell_length_c 24.024(3)
_cell_measurement_reflns_used 10434
_cell_measurement_temperature 150(2)
_cell_measurement_theta_max 27.26
_cell_measurement_theta_min 2.48
_cell_volume 3780.6(7)
_computing_cell_refinement 'Bruker SAINT version 6.36a (Bruker, 2000)'
_computing_data_collection 'Bruker SMART version 5.625 (Bruker, 2001)'
_computing_data_reduction 'Bruker SAINT; Bruker SHELXTL (Bruker, 2001)'
_computing_molecular_graphics 'Bruker SHELXTL'
_computing_publication_material 'enCIFer(Allen et al.,2004);PLATON(Spek,2003)'
_computing_structure_refinement 'SHELXL-97 (Sheldrick, 1997)'
_computing_structure_solution 'Bruker SHELXTL'
_diffrn_ambient_temperature 150(2)
_diffrn_measured_fraction_theta_full 0.998
_diffrn_measured_fraction_theta_max 0.990
_diffrn_measurement_device_type 'Bruker SMART 1000 CCD diffractometer'
_diffrn_measurement_method '\w rotation with narrow frames'
_diffrn_radiation_monochromator graphite
_diffrn_radiation_source 'normal-focus sealed tube'
_diffrn_radiation_type MoK\a
_diffrn_radiation_wavelength 0.71073
_diffrn_reflns_av_R_equivalents 0.0480
_diffrn_reflns_av_sigmaI/netI 0.0486
_diffrn_reflns_limit_h_max 29
_diffrn_reflns_limit_h_min -29
_diffrn_reflns_limit_k_max 9
_diffrn_reflns_limit_k_min -9
_diffrn_reflns_limit_l_max 30
_diffrn_reflns_limit_l_min -30
_diffrn_reflns_number 31251
_diffrn_reflns_theta_full 26.00
_diffrn_reflns_theta_max 27.55
_diffrn_reflns_theta_min 1.97
_diffrn_standards_decay_% 0
_diffrn_standards_interval_count .
_diffrn_standards_number 0
_exptl_absorpt_coefficient_mu 1.692
_exptl_absorpt_correction_T_max 0.5367
_exptl_absorpt_correction_T_min 0.3924
_exptl_absorpt_correction_type multi-scan
_exptl_absorpt_process_details '(SADABS; Bruker, 2001)'
_exptl_crystal_colour colourless
_exptl_crystal_density_diffrn 1.361
_exptl_crystal_density_method 'not measured'
_exptl_crystal_description block
_exptl_crystal_F_000 1584
_exptl_crystal_size_max 0.68
_exptl_crystal_size_mid 0.42
_exptl_crystal_size_min 0.42
_refine_diff_density_max 1.17
_refine_diff_density_min -0.62
_refine_diff_density_rms 0.10
_refine_ls_extinction_coef ?
_refine_ls_extinction_method none
_refine_ls_goodness_of_fit_ref 1.054
_refine_ls_hydrogen_treatment mixed
_refine_ls_matrix_type full
_refine_ls_number_parameters 372
_refine_ls_number_reflns 8629
_refine_ls_number_restraints 0
_refine_ls_restrained_S_all 1.054
_refine_ls_R_factor_all 0.0615
_refine_ls_R_factor_gt 0.0395
_refine_ls_shift/su_max 0.002
_refine_ls_shift/su_mean 0.000
_refine_ls_structure_factor_coef Fsqd
_refine_ls_weighting_details 'calc w=1/[\s^2^(Fo^2^)+(0.044P)^2^+1.745P] where P=(Fo^2^+2Fc^2^)/3'
_refine_ls_weighting_scheme calc
_refine_ls_wR_factor_gt 0.0892
_refine_ls_wR_factor_ref 0.0975
_reflns_number_gt 6383
_reflns_number_total 8629
_reflns_threshold_expression I>2\s(I)
_cod_depositor_comments
;
The following automatic conversions were performed:
'_symmetry_cell_setting' value 'Monoclinic' changed to 'monoclinic'
according to '/home/saulius/struct/CIF-dictionaries/cif_core.dic'
dictionary named 'cif_core.dic' version 2.4.1 from 2010-06-29.

Automatic conversion script
Id: cif_fix_enum 1527 2010-12-29 10:47:43Z saulius 
;
_cod_original_sg_symbol_H-M 'P 21/c'
_cod_database_code 4060519

loop_
_symmetry_equiv_pos_as_xyz
'x, y, z'
'-x, y+1/2, -z+1/2'
'-x, -y, -z'
'x, -y-1/2, z-1/2'

loop_
_atom_site_label
_atom_site_type_symbol
_atom_site_fract_x
_atom_site_fract_y
_atom_site_fract_z
_atom_site_U_iso_or_equiv
_atom_site_adp_type
_atom_site_occupancy
_atom_site_symmetry_multiplicity
_atom_site_calc_flag
_atom_site_refinement_flags
_atom_site_disorder_assembly
_atom_site_disorder_group
I1 I 0.929631(12) 0.25655(3) 0.599436(12) 0.02973(8) Uani 1 1 d . . .
I2 I 0.721804(13) 0.48389(3) 0.289240(13) 0.03332(8) Uani 1 1 d . . .
N1 N 0.76395(18) 0.1853(5) 0.46825(17) 0.0370(8) Uani 1 1 d . . .
H1N H 0.801(3) 0.215(7) 0.506(3) 0.068(17) Uiso 1 1 d . . .
N2 N 0.80927(16) -0.0094(4) 0.38696(16) 0.0324(7) Uani 1 1 d . . .
N3 N 0.89673(15) 0.1205(4) 0.39456(15) 0.0254(7) Uani 1 1 d . . .
C1 C 0.83886(19) 0.1447(5) 0.39463(19) 0.0316(9) Uani 1 1 d . . .
H1 H 0.8218 0.2542 0.3994 0.038 Uiso 1 1 calc R . .
C2 C 0.84841(19) -0.1347(5) 0.3804(2) 0.0330(9) Uani 1 1 d . . .
H2 H 0.8392 -0.2566 0.3743 0.040 Uiso 1 1 calc R . .
C3 C 0.9023(2) -0.0547(5) 0.3841(2) 0.0345(10) Uani 1 1 d . . .
H3 H 0.9376 -0.1091 0.3802 0.041 Uiso 1 1 calc R . .
C4 C 0.94560(18) 0.2587(5) 0.40120(18) 0.0269(8) Uani 1 1 d . . .
C5 C 0.9203(2) 0.4356(5) 0.4097(3) 0.0451(12) Uani 1 1 d . . .
H5A H 0.8806 0.4640 0.3727 0.068 Uiso 1 1 calc R . .
H5B H 0.9530 0.5259 0.4162 0.068 Uiso 1 1 calc R . .
H5C H 0.9108 0.4311 0.4457 0.068 Uiso 1 1 calc R . .
C6 C 0.9556(2) 0.2574(6) 0.3422(2) 0.0447(11) Uani 1 1 d . . .
H6A H 0.9723 0.1426 0.3376 0.067 Uiso 1 1 calc R . .
H6B H 0.9868 0.3489 0.3449 0.067 Uiso 1 1 calc R . .
H6C H 0.9142 0.2798 0.3063 0.067 Uiso 1 1 calc R . .
C7 C 1.0082(2) 0.2133(6) 0.4568(2) 0.0400(10) Uani 1 1 d . . .
H7A H 1.0007 0.2109 0.4940 0.060 Uiso 1 1 calc R . .
H7B H 1.0411 0.3019 0.4618 0.060 Uiso 1 1 calc R . .
H7C H 1.0233 0.0979 0.4507 0.060 Uiso 1 1 calc R . .
C8 C 0.7472(2) -0.0396(6) 0.3904(2) 0.0367(10) Uani 1 1 d . . .
H8A H 0.7333 -0.1628 0.3793 0.044 Uiso 1 1 calc R . .
H8B H 0.7133 0.0376 0.3605 0.044 Uiso 1 1 calc R . .
C9 C 0.7543(2) -0.0027(6) 0.4546(2) 0.0423(11) Uani 1 1 d . . .
H9A H 0.7149 -0.0423 0.4581 0.051 Uiso 1 1 calc R . .
H9B H 0.7917 -0.0689 0.4851 0.051 Uiso 1 1 calc R . .
C10 C 0.7111(2) 0.2851(6) 0.4720(2) 0.0400(10) Uani 1 1 d . . .
C11 C 0.7345(3) 0.4741(6) 0.4822(3) 0.0593(14) Uani 1 1 d . . .
H11A H 0.7769 0.4804 0.5181 0.089 Uiso 1 1 calc R . .
H11B H 0.7034 0.5471 0.4896 0.089 Uiso 1 1 calc R . .
H11C H 0.7383 0.5168 0.4454 0.089 Uiso 1 1 calc R . .
C12 C 0.6496(2) 0.2729(7) 0.4109(2) 0.0508(12) Uani 1 1 d . . .
H12A H 0.6589 0.3128 0.3769 0.076 Uiso 1 1 calc R . .
H12B H 0.6158 0.3471 0.4132 0.076 Uiso 1 1 calc R . .
H12C H 0.6346 0.1509 0.4037 0.076 Uiso 1 1 calc R . .
C13 C 0.6973(3) 0.2220(8) 0.5254(3) 0.0720(18) Uani 1 1 d . . .
H13A H 0.6862 0.0970 0.5201 0.108 Uiso 1 1 calc R . .
H13B H 0.6609 0.2887 0.5258 0.108 Uiso 1 1 calc R . .
H13C H 0.7358 0.2398 0.5646 0.108 Uiso 1 1 calc R . .
N4 N 0.63210(17) 0.7808(5) 0.14610(17) 0.0376(8) Uani 1 1 d . . .
H4N H 0.632(2) 0.706(6) 0.176(2) 0.046(14) Uiso 1 1 d . . .
N5 N 0.74866(15) 0.9813(4) 0.21306(14) 0.0272(7) Uani 1 1 d . . .
N6 N 0.82183(15) 0.8614(4) 0.19158(14) 0.0261(7) Uani 1 1 d . . .
C14 C 0.77501(19) 0.8293(5) 0.20862(18) 0.0281(8) Uani 1 1 d . . .
H14 H 0.7624 0.7166 0.2164 0.034 Uiso 1 1 calc R . .
C15 C 0.7791(2) 1.1145(5) 0.19792(19) 0.0352(10) Uani 1 1 d . . .
H15 H 0.7697 1.2362 0.1970 0.042 Uiso 1 1 calc R . .
C16 C 0.8251(2) 1.0405(5) 0.18460(19) 0.0342(9) Uani 1 1 d . . .
H16 H 0.8542 1.1003 0.1727 0.041 Uiso 1 1 calc R . .
C17 C 0.86381(19) 0.7254(5) 0.18157(18) 0.0296(8) Uani 1 1 d . . .
C18 C 0.8568(2) 0.7463(5) 0.11603(18) 0.0362(9) Uani 1 1 d . . .
H18A H 0.8109 0.7377 0.0867 0.054 Uiso 1 1 calc R . .
H18B H 0.8812 0.6535 0.1073 0.054 Uiso 1 1 calc R . .
H18C H 0.8736 0.8611 0.1118 0.054 Uiso 1 1 calc R . .
C19 C 0.9326(2) 0.7592(9) 0.2283(2) 0.0670(18) Uani 1 1 d . . .
H19A H 0.9464 0.8749 0.2207 0.101 Uiso 1 1 calc R . .
H19B H 0.9610 0.6689 0.2244 0.101 Uiso 1 1 calc R . .
H19C H 0.9352 0.7559 0.2700 0.101 Uiso 1 1 calc R . .
C20 C 0.8408(3) 0.5441(6) 0.1895(3) 0.0641(17) Uani 1 1 d . . .
H20A H 0.8417 0.5351 0.2305 0.096 Uiso 1 1 calc R . .
H20B H 0.8694 0.4549 0.1853 0.096 Uiso 1 1 calc R . .
H20C H 0.7964 0.5255 0.1577 0.096 Uiso 1 1 calc R . .
C21 C 0.6906(2) 0.9959(5) 0.22393(19) 0.0339(9) Uani 1 1 d . . .
H21A H 0.6882 1.1154 0.2390 0.041 Uiso 1 1 calc R . .
H21B H 0.6936 0.9113 0.2563 0.041 Uiso 1 1 calc R . .
C22 C 0.6299(2) 0.9598(6) 0.1656(2) 0.0404(10) Uani 1 1 d . . .
H22A H 0.5913 0.9763 0.1734 0.049 Uiso 1 1 calc R . .
H22B H 0.6269 1.0424 0.1327 0.049 Uiso 1 1 calc R . .
C23 C 0.5802(2) 0.7217(8) 0.0866(2) 0.0556(14) Uani 1 1 d . . .
C24 C 0.5894(4) 0.8067(12) 0.0351(3) 0.107(3) Uani 1 1 d . . .
H24A H 0.5811 0.9329 0.0349 0.160 Uiso 1 1 calc R . .
H24B H 0.5591 0.7554 -0.0044 0.160 Uiso 1 1 calc R . .
H24C H 0.6339 0.7879 0.0409 0.160 Uiso 1 1 calc R . .
C25 C 0.5124(2) 0.7625(9) 0.0813(3) 0.079(2) Uani 1 1 d . . .
H25A H 0.5084 0.7151 0.1174 0.119 Uiso 1 1 calc R . .
H25B H 0.4796 0.7087 0.0436 0.119 Uiso 1 1 calc R . .
H25C H 0.5059 0.8899 0.0795 0.119 Uiso 1 1 calc R . .
C26 C 0.5888(3) 0.5228(8) 0.0851(3) 0.082(2) Uani 1 1 d . . .
H26A H 0.6331 0.4967 0.0914 0.124 Uiso 1 1 calc R . .
H26B H 0.5580 0.4767 0.0449 0.124 Uiso 1 1 calc R . .
H26C H 0.5808 0.4678 0.1180 0.124 Uiso 1 1 calc R . .
O1 O 0.5060(4) 0.7290(11) 0.3392(4) 0.160(3) Uani 1 1 d . . .
C27 C 0.5714(5) 0.7623(12) 0.3515(4) 0.127(4) Uani 1 1 d . . .
H27A H 0.5972 0.6536 0.3664 0.152 Uiso 1 1 calc R . .
H27B H 0.5899 0.8524 0.3843 0.152 Uiso 1 1 calc R . .
C28 C 0.5747(3) 0.8218(12) 0.2967(4) 0.099(2) Uani 1 1 d . . .
H28A H 0.6055 0.7491 0.2879 0.119 Uiso 1 1 calc R . .
H28B H 0.5894 0.9454 0.3014 0.119 Uiso 1 1 calc R . .
C29 C 0.5104(4) 0.8062(9) 0.2471(3) 0.0785(19) Uani 1 1 d . . .
H29A H 0.5055 0.6955 0.2240 0.094 Uiso 1 1 calc R . .
H29B H 0.5004 0.9061 0.2181 0.094 Uiso 1 1 calc R . .
C30 C 0.4683(4) 0.8075(12) 0.2788(5) 0.127(4) Uani 1 1 d . . .
H30A H 0.4558 0.9290 0.2833 0.152 Uiso 1 1 calc R . .
H30B H 0.4285 0.7384 0.2552 0.152 Uiso 1 1 calc R . .

loop_
_atom_site_aniso_label
_atom_site_aniso_U_11
_atom_site_aniso_U_22
_atom_site_aniso_U_33
_atom_site_aniso_U_23
_atom_site_aniso_U_13
_atom_site_aniso_U_12
I1 0.02475(13) 0.02540(14) 0.03991(15) -0.00345(11) 0.01489(11) 0.00070(10)
I2 0.04242(16) 0.02153(13) 0.04200(15) -0.00041(11) 0.02397(13) -0.00474(11)
N1 0.030(2) 0.042(2) 0.040(2) -0.0087(17) 0.0162(17) -0.0096(16)
N2 0.0318(18) 0.0218(17) 0.0442(19) -0.0061(14) 0.0172(16) -0.0021(14)
N3 0.0239(17) 0.0169(15) 0.0386(18) -0.0035(13) 0.0165(15) -0.0006(12)
C1 0.031(2) 0.023(2) 0.046(2) -0.0020(17) 0.021(2) 0.0016(16)
C2 0.030(2) 0.0153(18) 0.049(2) -0.0074(17) 0.0125(19) 0.0014(15)
C3 0.029(2) 0.021(2) 0.052(3) -0.0109(18) 0.016(2) 0.0018(16)
C4 0.0253(19) 0.0174(18) 0.041(2) -0.0012(16) 0.0171(17) -0.0019(15)
C5 0.038(3) 0.019(2) 0.086(4) -0.007(2) 0.033(3) -0.0044(18)
C6 0.049(3) 0.046(3) 0.045(3) 0.001(2) 0.026(2) -0.011(2)
C7 0.034(2) 0.035(2) 0.043(2) -0.0093(19) 0.010(2) -0.0061(19)
C8 0.030(2) 0.033(2) 0.049(3) -0.0041(19) 0.018(2) -0.0095(18)
C9 0.043(3) 0.041(3) 0.048(3) 0.006(2) 0.024(2) -0.006(2)
C10 0.038(2) 0.048(3) 0.039(2) -0.008(2) 0.022(2) -0.006(2)
C11 0.063(3) 0.049(3) 0.076(4) -0.025(3) 0.041(3) -0.010(3)
C12 0.032(2) 0.060(3) 0.060(3) -0.002(3) 0.019(2) -0.001(2)
C13 0.097(5) 0.086(5) 0.058(3) -0.006(3) 0.056(4) -0.006(4)
N4 0.0310(19) 0.046(2) 0.0355(19) -0.0119(17) 0.0144(16) -0.0057(17)
N5 0.0326(18) 0.0200(16) 0.0318(17) -0.0014(13) 0.0168(14) -0.0032(13)
N6 0.0277(17) 0.0222(16) 0.0308(17) 0.0014(13) 0.0152(14) 0.0000(13)
C14 0.032(2) 0.0224(19) 0.033(2) 0.0010(16) 0.0172(17) -0.0022(16)
C15 0.051(3) 0.0178(19) 0.043(2) -0.0012(17) 0.026(2) -0.0058(18)
C16 0.043(2) 0.026(2) 0.042(2) -0.0032(17) 0.027(2) -0.0079(18)
C17 0.034(2) 0.026(2) 0.035(2) 0.0050(16) 0.0210(18) 0.0064(16)
C18 0.050(3) 0.027(2) 0.033(2) -0.0011(17) 0.0196(19) 0.0045(19)
C19 0.035(3) 0.117(5) 0.041(3) -0.011(3) 0.009(2) 0.020(3)
C20 0.094(4) 0.027(3) 0.105(5) 0.025(3) 0.076(4) 0.018(3)
C21 0.040(2) 0.028(2) 0.043(2) -0.0087(18) 0.026(2) -0.0040(18)
C22 0.030(2) 0.043(3) 0.053(3) -0.005(2) 0.022(2) 0.0026(19)
C23 0.036(3) 0.086(4) 0.039(3) -0.026(3) 0.012(2) -0.005(3)
C24 0.088(5) 0.187(9) 0.041(3) -0.010(4) 0.024(4) -0.017(6)
C25 0.032(3) 0.113(6) 0.083(4) -0.042(4) 0.016(3) -0.007(3)
C26 0.052(3) 0.099(5) 0.085(4) -0.065(4) 0.019(3) -0.014(3)
O1 0.163(7) 0.197(8) 0.127(6) 0.028(5) 0.069(5) -0.016(6)
C27 0.094(7) 0.109(7) 0.118(7) 0.029(6) -0.008(6) -0.027(5)
C28 0.064(5) 0.110(6) 0.136(7) 0.024(6) 0.054(5) 0.015(4)
C29 0.098(5) 0.063(4) 0.060(4) 0.002(3) 0.021(4) -0.006(4)
C30 0.069(5) 0.097(6) 0.203(11) 0.071(7) 0.048(6) 0.018(4)

loop_
_atom_type_symbol
_atom_type_description
_atom_type_scat_dispersion_real
_atom_type_scat_dispersion_imag
_atom_type_scat_source
C C 0.0033 0.0016 'International Tables Vol C Tables 4.2.6.8 and 6.1.1.4'
H H 0.0000 0.0000 'International Tables Vol C Tables 4.2.6.8 and 6.1.1.4'
N N 0.0061 0.0033 'International Tables Vol C Tables 4.2.6.8 and 6.1.1.4'
I I -0.4742 1.8119 'International Tables Vol C Tables 4.2.6.8 and 6.1.1.4'
O O 0.0106 0.0060 'International Tables Vol C Tables 4.2.6.8 and 6.1.1.4'

loop_
_geom_angle_atom_site_label_1
_geom_angle_atom_site_label_2
_geom_angle_atom_site_label_3
_geom_angle
_geom_angle_site_symmetry_1
_geom_angle_site_symmetry_3
_geom_angle_publ_flag
C9 N1 C10 118.2(4) . . ?
C1 N2 C2 108.2(3) . . ?
C1 N2 C8 125.2(3) . . ?
C2 N2 C8 126.5(3) . . ?
C1 N3 C3 107.7(3) . . ?
C1 N3 C4 126.9(3) . . ?
C3 N3 C4 125.4(3) . . ?
N2 C1 N3 109.0(3) . . ?
C3 C2 N2 107.8(3) . . ?
C2 C3 N3 107.2(4) . . ?
N3 C4 C7 108.1(3) . . ?
N3 C4 C5 109.1(3) . . ?
C7 C4 C5 110.8(4) . . ?
N3 C4 C6 107.7(3) . . ?
C7 C4 C6 110.4(3) . . ?
C5 C4 C6 110.6(4) . . ?
N2 C8 C9 110.6(3) . . ?
N1 C9 C8 110.5(4) . . ?
N1 C10 C11 105.0(4) . . ?
N1 C10 C13 111.6(4) . . ?
C11 C10 C13 110.5(4) . . ?
N1 C10 C12 110.6(4) . . ?
C11 C10 C12 109.0(4) . . ?
C13 C10 C12 110.0(4) . . ?
C22 N4 C23 118.2(4) . . ?
C14 N5 C15 108.8(3) . . ?
C14 N5 C21 123.9(3) . . ?
C15 N5 C21 126.8(3) . . ?
C14 N6 C16 108.3(3) . . ?
C14 N6 C17 125.6(3) . . ?
C16 N6 C17 126.1(3) . . ?
N6 C14 N5 108.7(3) . . ?
C16 C15 N5 107.1(3) . . ?
C15 C16 N6 107.2(4) . . ?
N6 C17 C19 107.4(3) . . ?
N6 C17 C18 107.9(3) . . ?
C19 C17 C18 110.9(4) . . ?
N6 C17 C20 109.0(3) . . ?
C19 C17 C20 111.7(4) . . ?
C18 C17 C20 109.8(4) . . ?
N5 C21 C22 111.2(3) . . ?
N4 C22 C21 108.9(3) . . ?
N4 C23 C24 108.9(5) . . ?
N4 C23 C26 105.5(4) . . ?
C24 C23 C26 110.2(5) . . ?
N4 C23 C25 112.2(4) . . ?
C24 C23 C25 110.3(5) . . ?
C26 C23 C25 109.6(5) . . ?
C27 O1 C30 104.4(7) . . ?
O1 C27 C28 109.9(7) . . ?
C27 C28 C29 106.8(7) . . ?
C28 C29 C30 103.9(6) . . ?
O1 C30 C29 106.0(6) . . ?

loop_
_geom_bond_atom_site_label_1
_geom_bond_atom_site_label_2
_geom_bond_distance
_geom_bond_site_symmetry_2
_geom_bond_publ_flag
N1 C9 1.465(5) . ?
N1 C10 1.466(6) . ?
N2 C1 1.328(5) . ?
N2 C2 1.367(5) . ?
N2 C8 1.481(5) . ?
N3 C1 1.341(5) . ?
N3 C3 1.375(5) . ?
N3 C4 1.495(5) . ?
C2 C3 1.346(6) . ?
C4 C7 1.515(6) . ?
C4 C5 1.517(5) . ?
C4 C6 1.533(6) . ?
C8 C9 1.505(6) . ?
C10 C11 1.520(6) . ?
C10 C13 1.529(7) . ?
C10 C12 1.532(6) . ?
N4 C22 1.450(5) . ?
N4 C23 1.477(6) . ?
N5 C14 1.333(5) . ?
N5 C15 1.369(5) . ?
N5 C21 1.470(5) . ?
N6 C14 1.328(5) . ?
N6 C16 1.381(5) . ?
N6 C17 1.504(5) . ?
C15 C16 1.351(6) . ?
C17 C19 1.507(6) . ?
C17 C18 1.520(5) . ?
C17 C20 1.521(6) . ?
C21 C22 1.508(6) . ?
C23 C24 1.491(9) . ?
C23 C26 1.531(8) . ?
C23 C25 1.536(7) . ?
O1 C27 1.420(11) . ?
O1 C30 1.455(10) . ?
C27 C28 1.426(11) . ?
C28 C29 1.441(9) . ?
C29 C30 1.465(11) . ?

loop_
_cod_related_entry_id
_cod_related_entry_database
_cod_related_entry_code
1 ChemSpider 30659591
